data_7122092
loop_
_publ_author_name
'Ghiazza, Cl\'ement'
'Khrouz, Lhoussain'
'Monnereau, Cyrille'
'Billard, Thierry'
'Tlili, Anis'

_publ_section_title
;
 Visible-light promoted fluoroalkylselenolation: toward the reactivity of
 unsaturated compounds.
;
_journal_issue 71
_journal_name_full 'Chemical communications (Cambridge, England)'
_journal_page_first 9909
_journal_page_last 9912
_journal_paper_doi 10.1039/c8cc05256e
_journal_volume 54
_journal_year 2018
_chemical_formula_moiety 'C22 H17 F3 O2 S Se'
_chemical_formula_sum 'C22 H17 F3 O2 S Se'
_chemical_formula_weight 481.38
_space_group_IT_number 15
_space_group_name_Hall '-C 2yc'
_space_group_name_H-M_alt 'C 1 2/c 1'
_symmetry_cell_setting monoclinic
_symmetry_space_group_name_Hall '-C 2yc'
_symmetry_space_group_name_H-M 'C 1 2/c 1'
_atom_sites_solution_hydrogens difmap
_atom_sites_solution_primary direct
_audit_update_record
;
2018-06-05 deposited with the CCDC.
2018-08-06 downloaded from the CCDC.
;
_cell_angle_alpha 90
_cell_angle_beta 92.742(16)
_cell_angle_gamma 90
_cell_formula_units_Z 8
_cell_length_a 35.871(7)
_cell_length_b 5.8331(8)
_cell_length_c 19.330(3)
_cell_measurement_reflns_used 2642
_cell_measurement_temperature 150.01(10)
_cell_measurement_theta_max 24.9650
_cell_measurement_theta_min 3.4350
_cell_volume 4040.0(12)
_computing_cell_refinement 'CrysAlisPro 1.171.38.41 (Rigaku OD, 2015)'
_computing_data_collection 'CrysAlisPro 1.171.38.41 (Rigaku OD, 2015)'
_computing_data_reduction 'CrysAlisPro 1.171.38.41 (Rigaku OD, 2015)'
_computing_molecular_graphics 'CAMERON (Watkin et al., 1996)'
_computing_publication_material 'CRYSTALS (Betteridge et al., 2003)'
_computing_structure_refinement 'CRYSTALS (Betteridge et al., 2003)'
_computing_structure_solution 'SIR97 (Altomare et al., 1999)'
_diffrn_ambient_environment N~2~
_diffrn_ambient_temperature 150.01(10)
_diffrn_detector 'CCD plate'
_diffrn_detector_area_resol_mean 10.4685
_diffrn_detector_type Atlas
_diffrn_measured_fraction_theta_full 0.983
_diffrn_measured_fraction_theta_max 0.910
_diffrn_measurement_device 'four-circle diffractometer'
_diffrn_measurement_device_type 'Xcalibur, Atlas, Gemini ultra'
_diffrn_measurement_method \w
_diffrn_radiation_monochromator graphite
_diffrn_radiation_probe x-ray
_diffrn_radiation_type 'Mo K\a'
_diffrn_radiation_wavelength 0.71073
_diffrn_reflns_av_R_equivalents 0.085
_diffrn_reflns_limit_h_max 44
_diffrn_reflns_limit_h_min -49
_diffrn_reflns_limit_k_max 7
_diffrn_reflns_limit_k_min -7
_diffrn_reflns_limit_l_max 24
_diffrn_reflns_limit_l_min -25
_diffrn_reflns_number 25768
_diffrn_reflns_theta_full 25.141
_diffrn_reflns_theta_max 29.578
_diffrn_reflns_theta_min 3.027
_diffrn_source 'fine-focus sealed X-ray tube'
_diffrn_source_type 'Enhance (Mo) X-ray Source'
_diffrn_standards_number 0
_exptl_absorpt_coefficient_mu 2.005
_exptl_absorpt_correction_T_max 0.882
_exptl_absorpt_correction_T_min 0.527
_exptl_absorpt_correction_type analytical
_exptl_absorpt_process_details
;
CrysAlisPro 1.171.38.41 (Rigaku Oxford Diffraction, 2015)
Analytical numeric absorption correction using a multifaceted crystal
            model based on expressions derived by R.C. Clark & J.S. Reid.
(Clark, R. C. & Reid, J. S. (1995). Acta Cryst. A51, 887-897)
Empirical absorption correction using spherical harmonics,
 implemented in SCALE3 ABSPACK scaling algorithm.
;
_exptl_crystal_colour colorless
_exptl_crystal_density_diffrn 1.583
_exptl_crystal_density_method 'not measured'
_exptl_crystal_description needle
_exptl_crystal_F_000 1936
_exptl_crystal_size_max 0.387
_exptl_crystal_size_mid 0.085
_exptl_crystal_size_min 0.074
_refine_diff_density_max 1.42
_refine_diff_density_min -1.58
_refine_ls_extinction_method None
_refine_ls_goodness_of_fit_ref 1.0115
_refine_ls_hydrogen_treatment constr
_refine_ls_matrix_type full
_refine_ls_number_parameters 299
_refine_ls_number_reflns 5143
_refine_ls_number_restraints 67
_refine_ls_R_factor_all 0.1301
_refine_ls_R_factor_gt 0.0696
_refine_ls_shift/su_max 0.0003534
_refine_ls_shift/su_mean 0.0000150
_refine_ls_structure_factor_coef Fsqd
_refine_ls_weighting_details
;
 Method, part 1, Chebychev polynomial, (Watkin, 1994, Prince, 1982) 
 [weight] = 1.0/[A~0~*T~0~(x)+A~1~*T~1~(x) ... +A~n-1~]*T~n-1~(x)] 
 where A~i~ are the Chebychev coefficients listed below and x= Fcalc/Fmax 
 Method = Robust Weighting (Prince, 1982) 
 W = [weight] * [1-(deltaF/6*sigmaF)^2^]^2^ 
 A~i~ are: 
 276. 394. 198. 48.4 
;
_refine_ls_weighting_scheme calc
_refine_ls_wR_factor_all 0.1892
_refine_ls_wR_factor_gt 0.1216
_refine_ls_wR_factor_ref 0.1892
_reflns_limit_h_max 49
_reflns_limit_h_min -49
_reflns_limit_k_max 7
_reflns_limit_k_min 0
_reflns_limit_l_max 25
_reflns_limit_l_min 0
_reflns_number_gt 2866
_reflns_number_total 5153
_reflns_threshold_expression I>2.0\s(I)
_oxford_diffrn_Wilson_B_factor 3.56
_oxford_diffrn_Wilson_scale 15.47
_oxford_refine_ls_r_factor_ref 0.1301
_oxford_refine_ls_scale 0.665(2)
_oxford_reflns_number_all 5143
_cod_data_source_file c8cc05256e2.cif
_cod_data_source_block I_CCDC2
_cod_depositor_comments 'Adding full bibliography for 7122090--7122092.cif.'
_cod_original_sg_symbol_H-M 'C 2/c '
_cod_database_code 7122092
_oxdiff_exptl_absorpt_empirical_full_min 0.904
_oxdiff_exptl_absorpt_empirical_full_max 1.123
_oxdiff_exptl_absorpt_empirical_details
;
Empirical correction (ABSPACK) includes:
- Absorption correction using spherical harmonics
- Frame scaling
;
_oxford_refine_reflns_threshold_expression_ref I>-10.0\s(I)

loop_
_symmetry_equiv_pos_as_xyz
x,y,z
-x,-y,-z
x+1/2,y+1/2,z
-x+1/2,-y+1/2,-z
x,-y,z+1/2
-x,y,-z+1/2
x+1/2,-y+1/2,z+1/2
-x+1/2,y+1/2,-z+1/2

loop_
_atom_site_label
_atom_site_type_symbol
_atom_site_fract_x
_atom_site_fract_y
_atom_site_fract_z
_atom_site_U_iso_or_equiv
_atom_site_occupancy
_atom_site_adp_type
_atom_site_refinement_flags_posn
_atom_site_refinement_flags_adp
_atom_site_refinement_flags_occupancy
_atom_site_disorder_assembly
_atom_site_disorder_group
Se1 Se 0.44461(9) 0.3884(9) 0.22458(9) 0.0596 0.636(10) Uani D U P 1 1
Se2 Se 0.45381(12) 0.2759(15) 0.2158(3) 0.0611 0.364(10) Uani D U P 1 2
C3 C 0.39917(18) 0.2189(12) 0.2060(3) 0.0403 1.0000 Uani . . . . .
C4 C 0.38049(17) 0.2526(11) 0.1365(3) 0.0376 1.0000 Uani . . . . .
C5 C 0.38434(19) 0.0984(12) 0.0838(3) 0.0454 1.0000 Uani . . . . .
C6 C 0.3674(2) 0.1419(13) 0.0192(3) 0.0488 1.0000 Uani . . . . .
C7 C 0.34720(19) 0.3380(13) 0.0075(4) 0.0467 1.0000 Uani . . . . .
C8 C 0.34319(19) 0.4939(13) 0.0604(4) 0.0475 1.0000 Uani . . . . .
C9 C 0.36023(18) 0.4523(12) 0.1251(4) 0.0433 1.0000 Uani . . . . .
H91 H 0.3578 0.5579 0.1609 0.0522 1.0000 Uiso R . . . .
H81 H 0.3291 0.6271 0.0523 0.0571 1.0000 Uiso R . . . .
H71 H 0.3362 0.3662 -0.0363 0.0561 1.0000 Uiso R . . . .
H61 H 0.3700 0.0365 -0.0168 0.0590 1.0000 Uiso R . . . .
H51 H 0.3986 -0.0338 0.0910 0.0551 1.0000 Uiso R . . . .
C10 C 0.38722(17) 0.1207(11) 0.2626(3) 0.0380 1.0000 Uani . . . . .
S11 S 0.34429(4) -0.0308(3) 0.26301(10) 0.0419 1.0000 Uani . . . . .
O12 O 0.35157(13) -0.2292(9) 0.3057(3) 0.0588 1.0000 Uani . . . . .
O13 O 0.32938(12) -0.0619(9) 0.1933(3) 0.0492 1.0000 Uani . . . . .
C14 C 0.31415(16) 0.1500(12) 0.3058(3) 0.0392 1.0000 Uani . . . . .
C15 C 0.29911(18) 0.3395(12) 0.2726(3) 0.0417 1.0000 Uani . . . . .
C16 C 0.27540(18) 0.4815(13) 0.3065(4) 0.0462 1.0000 Uani . . . . .
C17 C 0.26624(18) 0.4367(14) 0.3742(4) 0.0482 1.0000 Uani . . . . .
C18 C 0.2403(2) 0.5924(17) 0.4108(4) 0.0680 1.0000 Uani . . . . .
H181 H 0.2419 0.7455 0.3928 0.1020 1.0000 Uiso R . . . .
H182 H 0.2468 0.5948 0.4596 0.1021 1.0000 Uiso R . . . .
H183 H 0.2150 0.5388 0.4041 0.1020 1.0000 Uiso R . . . .
C19 C 0.2817(2) 0.2458(18) 0.4061(4) 0.0629 1.0000 Uani . . . . .
C20 C 0.3059(2) 0.1043(16) 0.3736(4) 0.0571 1.0000 Uani . . . . .
H201 H 0.3169 -0.0214 0.3967 0.0690 1.0000 Uiso R . . . .
H191 H 0.2754 0.2105 0.4513 0.0761 1.0000 Uiso R . . . .
H161 H 0.2652 0.6087 0.2836 0.0561 1.0000 Uiso R . . . .
H151 H 0.3051 0.3717 0.2272 0.0501 1.0000 Uiso R . . . .
C21 C 0.40809(16) 0.1256(11) 0.3308(3) 0.0360 1.0000 Uani . . . . .
C22 C 0.40443(17) 0.3158(11) 0.3732(3) 0.0389 1.0000 Uani . . . . .
C23 C 0.42441(19) 0.3274(13) 0.4364(3) 0.0460 1.0000 Uani . . . . .
C24 C 0.44810(19) 0.1505(13) 0.4562(3) 0.0450 1.0000 Uani . . . . .
C25 C 0.4514(2) -0.0393(13) 0.4144(4) 0.0485 1.0000 Uani . . . . .
C26 C 0.43136(18) -0.0520(12) 0.3516(3) 0.0438 1.0000 Uani . . . . .
H261 H 0.4336 -0.1804 0.3236 0.0531 1.0000 Uiso R . . . .
H251 H 0.4672 -0.1597 0.4284 0.0581 1.0000 Uiso R . . . .
H241 H 0.4620 0.1596 0.4982 0.0541 1.0000 Uiso R . . . .
H231 H 0.4217 0.4551 0.4651 0.0551 1.0000 Uiso R . . . .
H221 H 0.3884 0.4348 0.3590 0.0470 1.0000 Uiso R . . . .
C27 C 0.46244(11) 0.4409(8) 0.1375(2) 0.0623 1.0000 Uani D . . . .
F28 F 0.4959(2) 0.5335(15) 0.1427(4) 0.0697 0.636(10) Uani D U P 1 1
F29 F 0.4964(3) 0.520(2) 0.1387(5) 0.0683 0.364(10) Uani D U P 1 2
F30 F 0.4410(3) 0.6289(19) 0.1306(7) 0.0733 0.364(10) Uani D U P 1 2
F31 F 0.44173(19) 0.5723(15) 0.0935(4) 0.0744 0.636(10) Uani D U P 1 1
F32 F 0.4578(3) 0.335(2) 0.0774(5) 0.0681 0.364(10) Uani D U P 1 2
F33 F 0.4661(2) 0.2439(15) 0.1004(4) 0.0800 0.636(10) Uani D U P 1 1

loop_
_atom_site_aniso_label
_atom_site_aniso_U_11
_atom_site_aniso_U_22
_atom_site_aniso_U_33
_atom_site_aniso_U_23
_atom_site_aniso_U_13
_atom_site_aniso_U_12
Se1 0.0516(11) 0.091(2) 0.0360(6) -0.0052(9) 0.0032(6) -0.0312(12)
Se2 0.0440(15) 0.091(3) 0.0471(18) 0.0241(19) -0.0068(11) -0.0165(17)
C3 0.044(3) 0.038(4) 0.038(3) -0.002(3) -0.003(3) -0.003(3)
C4 0.039(3) 0.034(3) 0.040(3) -0.002(3) -0.003(3) -0.001(3)
C5 0.051(4) 0.039(4) 0.045(4) -0.012(3) -0.006(3) 0.006(3)
C6 0.062(4) 0.044(4) 0.040(3) -0.013(3) -0.005(3) 0.002(3)
C7 0.048(4) 0.043(4) 0.048(4) -0.000(3) -0.009(3) 0.000(3)
C8 0.042(3) 0.042(4) 0.058(4) -0.002(3) -0.005(3) 0.004(3)
C9 0.042(3) 0.041(4) 0.046(4) -0.009(3) 0.000(3) 0.000(3)
C10 0.038(3) 0.032(3) 0.044(3) -0.003(3) -0.000(3) 0.004(3)
S11 0.0349(7) 0.0287(7) 0.0617(10) 0.0019(7) -0.0002(7) -0.0002(6)
O12 0.045(3) 0.032(3) 0.098(4) 0.018(3) -0.000(3) -0.002(2)
O13 0.040(2) 0.045(3) 0.062(3) -0.015(2) -0.004(2) -0.004(2)
C14 0.030(3) 0.039(3) 0.048(3) 0.004(3) -0.002(2) -0.002(3)
C15 0.043(3) 0.037(4) 0.045(3) -0.003(3) 0.006(3) 0.001(3)
C16 0.038(3) 0.038(4) 0.062(4) -0.007(3) -0.000(3) 0.003(3)
C17 0.035(3) 0.057(5) 0.052(4) -0.021(4) -0.000(3) -0.004(3)
C18 0.050(4) 0.084(7) 0.070(5) -0.036(5) 0.007(4) 0.002(4)
C19 0.050(4) 0.094(7) 0.045(4) 0.004(4) 0.008(3) 0.002(5)
C20 0.044(4) 0.072(6) 0.056(4) 0.018(4) -0.001(3) 0.002(4)
C21 0.035(3) 0.029(3) 0.044(3) 0.001(3) 0.007(2) -0.003(2)
C22 0.038(3) 0.033(3) 0.046(3) -0.002(3) 0.005(3) 0.003(3)
C23 0.052(4) 0.042(4) 0.044(4) 0.001(3) 0.004(3) -0.001(3)
C24 0.045(4) 0.049(4) 0.041(3) -0.001(3) -0.002(3) -0.003(3)
C25 0.047(4) 0.045(4) 0.054(4) 0.002(3) -0.001(3) 0.011(3)
C26 0.044(3) 0.038(4) 0.048(4) -0.001(3) -0.005(3) 0.009(3)
C27 0.046(4) 0.076(6) 0.065(5) 0.003(5) -0.000(4) 0.003(4)
F28 0.051(4) 0.101(5) 0.058(4) 0.011(4) 0.004(3) -0.028(4)
F29 0.045(5) 0.095(6) 0.064(5) 0.030(5) -0.004(4) -0.014(5)
F30 0.055(4) 0.094(5) 0.069(5) 0.028(5) -0.011(4) -0.015(5)
F31 0.067(4) 0.108(5) 0.046(3) 0.029(3) -0.010(3) -0.024(4)
F32 0.052(4) 0.110(6) 0.041(4) 0.016(4) -0.006(4) -0.013(5)
F33 0.063(4) 0.112(5) 0.065(4) -0.022(4) 0.007(3) -0.010(4)

loop_
_atom_type_symbol
_atom_type_scat_dispersion_real
_atom_type_scat_dispersion_imag
_atom_type_scat_Cromer_Mann_a1
_atom_type_scat_Cromer_Mann_b1
_atom_type_scat_Cromer_Mann_a2
_atom_type_scat_Cromer_Mann_b2
_atom_type_scat_Cromer_Mann_a3
_atom_type_scat_Cromer_Mann_b3
_atom_type_scat_Cromer_Mann_a4
_atom_type_scat_Cromer_Mann_b4
_atom_type_scat_Cromer_Mann_c
_atom_type_scat_source
C 0.0033 0.0016 2.3100 20.8439 1.0200 10.2075 1.5886 0.5687 0.8650 51.6512 0.2156 'International Tables Vol C 4.2.6.8 and 6.1.1.4'
H 0.0000 0.0000 0.4930 10.5109 0.3229 26.1257 0.1402 3.1424 0.0408 57.7998 0.0030 'International Tables Vol C 4.2.6.8 and 6.1.1.4'
O 0.0106 0.0060 3.0485 13.2771 2.2868 5.7011 1.5463 0.3239 0.8670 32.9089 0.2508 'International Tables Vol C 4.2.6.8 and 6.1.1.4'
S 0.1246 0.1234 6.9053 1.4679 5.2034 22.2151 1.4379 0.2536 1.5863 56.1720 0.8669 'International Tables Vol C 4.2.6.8 and 6.1.1.4'
Se -0.0929 2.2259 17.0006 2.4098 5.8196 0.2726 3.9731 15.2372 4.3543 43.8163 2.8409 'International Tables Vol C 4.2.6.8 and 6.1.1.4'
F 0.0171 0.0103 3.5392 10.2825 2.6412 4.2944 1.5170 0.2615 1.0243 26.1476 0.2776 'International Tables Vol C 4.2.6.8 and 6.1.1.4'

loop_
_geom_angle_atom_site_label_1
_geom_angle_atom_site_label_2
_geom_angle_atom_site_label_3
_geom_angle
_geom_angle_publ_flag
C3 Se1 C27 103.9(2) yes
C3 Se2 C27 102.4(3) yes
Se1 C3 C4 116.3(5) yes
Se1 C3 C10 111.8(5) yes
C4 C3 C10 130.9(6) yes
Se2 C3 C4 117.7(5) yes
Se2 C3 C10 110.5(5) yes
C4 C3 C10 130.9(6) yes
C3 C4 C5 121.9(6) yes
C3 C4 C9 117.8(6) yes
C5 C4 C9 120.2(6) yes
C4 C5 C6 119.7(7) yes
C4 C5 H51 120.3 no
C6 C5 H51 120.0 no
C5 C6 C7 120.6(6) yes
C5 C6 H61 119.7 no
C7 C6 H61 119.8 no
C6 C7 C8 120.0(6) yes
C6 C7 H71 119.8 no
C8 C7 H71 120.2 no
C7 C8 C9 119.7(7) yes
C7 C8 H81 119.8 no
C9 C8 H81 120.5 no
C8 C9 C4 119.8(6) yes
C8 C9 H91 120.0 no
C4 C9 H91 120.2 no
C3 C10 S11 122.3(5) yes
C3 C10 C21 123.8(6) yes
S11 C10 C21 113.9(5) yes
C10 S11 O12 105.6(3) yes
C10 S11 O13 110.0(3) yes
O12 S11 O13 119.1(3) yes
C10 S11 C14 105.0(3) yes
O12 S11 C14 108.2(3) yes
O13 S11 C14 108.0(3) yes
S11 C14 C15 120.1(5) yes
S11 C14 C20 119.8(6) yes
C15 C14 C20 120.0(7) yes
C14 C15 C16 120.0(6) yes
C14 C15 H151 119.9 no
C16 C15 H151 120.2 no
C15 C16 C17 121.0(7) yes
C15 C16 H161 119.6 no
C17 C16 H161 119.4 no
C16 C17 C18 120.7(8) yes
C16 C17 C19 117.8(7) yes
C18 C17 C19 121.6(7) yes
C17 C18 H181 110.0 no
C17 C18 H182 110.1 no
H181 C18 H182 109.0 no
C17 C18 H183 110.0 no
H181 C18 H183 108.9 no
H182 C18 H183 108.7 no
C17 C19 C20 122.1(7) yes
C17 C19 H191 119.1 no
C20 C19 H191 118.8 no
C14 C20 C19 119.1(8) yes
C14 C20 H201 119.9 no
C19 C20 H201 121.0 no
C10 C21 C22 118.8(6) yes
C10 C21 C26 121.1(6) yes
C22 C21 C26 120.1(6) yes
C21 C22 C23 119.9(6) yes
C21 C22 H221 119.6 no
C23 C22 H221 120.5 no
C22 C23 C24 119.5(7) yes
C22 C23 H231 119.7 no
C24 C23 H231 120.8 no
C23 C24 C25 120.5(6) yes
C23 C24 H241 119.7 no
C25 C24 H241 119.9 no
C24 C25 C26 120.2(7) yes
C24 C25 H251 120.1 no
C26 C25 H251 119.7 no
C25 C26 C21 119.8(7) yes
C25 C26 H261 119.8 no
C21 C26 H261 120.4 no
Se1 C27 F28 110.6(4) yes
Se1 C27 F31 117.7(3) yes
F28 C27 F31 106.8(4) yes
Se1 C27 F33 112.6(3) yes
F28 C27 F33 106.0(4) yes
F31 C27 F33 102.2(4) yes
Se2 C27 F29 111.6(4) yes
Se2 C27 F30 113.2(4) yes
F29 C27 F30 104.0(5) yes
Se2 C27 F32 117.6(4) yes
F29 C27 F32 105.0(5) yes
F30 C27 F32 104.2(4) yes

loop_
_geom_bond_atom_site_label_1
_geom_bond_atom_site_label_2
_geom_bond_distance
_geom_bond_publ_flag
Se1 C3 1.926(7) yes
Se1 C27 1.854(5) yes
Se2 C3 1.988(7) yes
Se2 C27 1.831(5) yes
C3 C4 1.484(8) yes
C3 C10 1.325(9) yes
C3 C4 1.484(8) yes
C3 C10 1.325(9) yes
C4 C5 1.372(9) yes
C4 C9 1.385(9) yes
C5 C6 1.385(9) yes
C5 H51 0.932 no
C6 C7 1.367(10) yes
C6 H61 0.937 no
C7 C8 1.382(10) yes
C7 H71 0.931 no
C8 C9 1.386(9) yes
C8 H81 0.937 no
C9 H91 0.934 no
C10 S11 1.776(7) yes
C10 C21 1.485(9) yes
S11 O12 1.438(5) yes
S11 O13 1.436(5) yes
S11 C14 1.747(7) yes
C14 C15 1.375(9) yes
C14 C20 1.382(9) yes
C15 C16 1.375(9) yes
C15 H151 0.934 no
C16 C17 1.389(10) yes
C16 H161 0.930 no
C17 C18 1.502(10) yes
C17 C19 1.377(12) yes
C18 H181 0.962 no
C18 H182 0.961 no
C18 H183 0.964 no
C19 C20 1.372(11) yes
C19 H191 0.937 no
C20 H201 0.935 no
C21 C22 1.390(9) yes
C21 C26 1.378(9) yes
C22 C23 1.388(9) yes
C22 H221 0.934 no
C23 C24 1.379(10) yes
C23 H231 0.936 no
C24 C25 1.379(10) yes
C24 H241 0.935 no
C25 C26 1.383(9) yes
C25 H251 0.935 no
C26 H261 0.929 no
C27 F28 1.315(8) yes
C27 F31 1.343(7) yes
C27 F33 1.364(7) yes
C27 F29 1.304(10) yes
C27 F30 1.342(9) yes
C27 F32 1.320(9) yes

loop_
_geom_hbond_atom_site_label_D
_geom_hbond_atom_site_label_H
_geom_hbond_atom_site_label_A
_geom_hbond_site_symmetry_A
_geom_hbond_angle_DHA
_geom_hbond_distance_DH
_geom_hbond_distance_HA
_geom_hbond_distance_DA
_geom_hbond_publ_flag
C9 H91 O13 1_565 144 0.93 2.53 3.337(10) yes
C18 H183 O13 8_555 138 0.96 2.48 3.260(10) yes
C22 H221 O12 1_565 171 0.93 2.55 3.479(10) yes
